data_1552465
loop_
_publ_author_name
'Schoemaker, Robin'
'Schwedtmann, Kai'
'Franconetti, Antonio'
'Frontera, Antonio'
'Hennersdorf, Felix'
'Weigand, Jan J.'

_publ_section_title
;
 Controlled scrambling reactions to polyphosphanes via bond metathesis
 reactions
;
_journal_name_full 'Chemical Science'
_journal_paper_doi 10.1039/C9SC04501E
_journal_year 2019
_chemical_formula_moiety 'C58 H96 Cu2 N2 P6, 2(C F3 O3 S), 4(C H2 Cl2)'
_chemical_formula_sum 'C64 H104 Cl8 Cu2 F6 N2 O6 P6 S2'
_chemical_formula_weight 1772.11
_space_group_crystal_system triclinic
_space_group_IT_number 2
_space_group_name_Hall '-P 1'
_space_group_name_H-M_alt 'P -1'
_symmetry_space_group_name_Hall '-P 1'
_symmetry_space_group_name_H-M 'P -1'
_atom_sites_solution_hydrogens geom
_audit_creation_date 2018-12-11
_audit_creation_method
;
Olex2 1.2
(compiled 2015.09.30 svn.r3233 for OlexSys, GUI svn.r5103)
;
_audit_update_record
;
2019-08-30 deposited with the CCDC.    2019-10-17 downloaded from the CCDC.
;
_cell_angle_alpha 113.879(2)
_cell_angle_beta 109.229(2)
_cell_angle_gamma 93.1122(18)
_cell_formula_units_Z 1
_cell_length_a 12.3686(3)
_cell_length_b 13.7415(3)
_cell_length_c 13.9572(3)
_cell_measurement_reflns_used 12945
_cell_measurement_temperature 100.01(10)
_cell_measurement_theta_max 76.1470
_cell_measurement_theta_min 3.6130
_cell_volume 1999.20(9)
_computing_cell_refinement 'CrysAlisPro 1.171.38.41 (Rigaku OD, 2015)'
_computing_data_collection 'CrysAlisPro 1.171.38.41 (Rigaku OD, 2015)'
_computing_data_reduction 'CrysAlisPro 1.171.38.41 (Rigaku OD, 2015)'
_computing_molecular_graphics 'Olex2 (Dolomanov et al., 2009)'
_computing_publication_material 'Olex2 (Dolomanov et al., 2009)'
_computing_structure_refinement 'ShelXL (Sheldrick, 2015)'
_computing_structure_solution 'ShelXT (Sheldrick, 2015)'
_diffrn_ambient_environment N~2~
_diffrn_ambient_temperature 100.01(10)
_diffrn_detector 'CCD plate'
_diffrn_detector_area_resol_mean 5.2850
_diffrn_detector_type AtlasS2
_diffrn_measured_fraction_theta_full 1.000
_diffrn_measured_fraction_theta_max 0.988
_diffrn_measurement_details
;
List of Runs (angles in degrees, time in seconds):

  # Type    Start    End  Width  t~exp~   \w     \q     \k     \f   Frames
#--------------------------------------------------------------------------
  1  \w    -23.00   4.00   0.50    0.75    --   42.75 -38.00 -30.00   54
  2  \w     40.00  65.00   0.50    0.75    --   42.75 -38.00 -30.00   50
  3  \w      1.00  35.00   0.50    0.75    --   42.75 -99.00-150.00   68
  4  \w     38.00  98.00   0.50    0.75    --   42.75-125.00-180.00  120
  5  \w     44.00  73.00   0.50    3.00    --  111.00 -94.00 -90.00   58
  6  \w     84.00 109.00   0.50    3.00    --  111.00 -94.00 -90.00   50
  7  \w     80.00 118.00   0.50    3.00    --  111.00-125.00-120.00   76
  8  \w    104.00 132.00   0.50    3.00    --  111.00 -77.00-180.00   56
  9  \w     78.00 155.00   0.50    3.00    --  111.00 -15.00-150.00  154
 10  \w    127.00 156.00   0.50    3.00    --  111.00 -15.00 -30.00   58
 11  \w    116.00 141.00   0.50    3.00    --  111.00 -77.00  60.00   50
 12  \w     96.00 121.00   0.50    3.00    --  111.00-125.00 120.00   50
 13  \w     75.00 121.00   0.50    3.00    --  111.00-125.00  30.00   92
 14  \w     65.00  96.00   0.50    3.00    --  111.00 -77.00  60.00   62
 15  \w     62.00  88.00   0.50    3.00    --  111.00 -94.00  60.00   52
 16  \w     52.00  79.00   0.50    3.00    --  111.00 -94.00 -30.00   54
 17  \w     40.00 131.00   0.50    3.00    --  111.00 -45.00   0.00  182
 18  \w     73.00 114.00   0.50    3.00    --  111.00-125.00-150.00   82
 19  \w     50.00 104.00   0.50    3.00    --  111.00-125.00-180.00  108
 20  \w     52.00 104.00   0.50    3.00    --  111.00 -94.00-120.00  104
 21  \w     41.00 130.00   0.50    3.00    --  111.00 -45.00-120.00  178
 22  \w     41.00 105.00   0.50    3.00    --  111.00 -94.00  30.00  128
 23  \w     47.00  74.00   0.50    3.00    --  111.00-125.00 120.00   54
 24  \w     41.00 133.00   0.50    3.00    --  111.00 -45.00 120.00  184
 25  \w     31.00  75.00   0.50    3.00    --  111.00 -15.00 -30.00   88
 26  \w     31.00  70.00   0.50    3.00    --  111.00 -15.00-150.00   78
 27  \w    133.00 165.00   0.50    3.00    --  111.00  77.00-120.00   64
 28  \w     33.00 155.00   0.50    3.00    --  111.00 -15.00  90.00  244
 29  \w     21.00 113.00   0.50    0.75    --   42.75  38.00 150.00  184
 30  \w    -62.00  32.00   0.50    0.75    --  -38.50  57.00  30.00  188
 31  \w   -108.00 -14.00   0.50    0.75    --  -38.50 -57.00-120.00  188
;
_diffrn_measurement_device 'four-circle diffractometer'
_diffrn_measurement_device_type 'SuperNova, Dual, Cu at zero, AtlasS2'
_diffrn_measurement_method '\w scans'
_diffrn_orient_matrix_type 'CrysAlisPro convention (1999,Acta A55,543-557)'
_diffrn_orient_matrix_UB_11 -0.0792652000
_diffrn_orient_matrix_UB_12 -0.0185931000
_diffrn_orient_matrix_UB_13 0.0588230000
_diffrn_orient_matrix_UB_21 -0.0131187000
_diffrn_orient_matrix_UB_22 -0.1241046000
_diffrn_orient_matrix_UB_23 -0.0638986000
_diffrn_orient_matrix_UB_31 0.1086671000
_diffrn_orient_matrix_UB_32 0.0053986000
_diffrn_orient_matrix_UB_33 0.0977740000
_diffrn_radiation_monochromator mirror
_diffrn_radiation_probe x-ray
_diffrn_radiation_type CuK\a
_diffrn_radiation_wavelength 1.54184
_diffrn_reflns_av_R_equivalents 0.0231
_diffrn_reflns_av_unetI/netI 0.0295
_diffrn_reflns_Laue_measured_fraction_full 1.000
_diffrn_reflns_Laue_measured_fraction_max 0.988
_diffrn_reflns_limit_h_max 15
_diffrn_reflns_limit_h_min -13
_diffrn_reflns_limit_k_max 16
_diffrn_reflns_limit_k_min -17
_diffrn_reflns_limit_l_max 17
_diffrn_reflns_limit_l_min -14
_diffrn_reflns_number 19879
_diffrn_reflns_point_group_measured_fraction_full 1.000
_diffrn_reflns_point_group_measured_fraction_max 0.988
_diffrn_reflns_theta_full 67.684
_diffrn_reflns_theta_max 76.510
_diffrn_reflns_theta_min 3.604
_diffrn_source 'micro-focus sealed X-ray tube'
_diffrn_source_type 'SuperNova (Cu) X-ray Source'
_exptl_absorpt_coefficient_mu 5.255
_exptl_absorpt_correction_T_max 0.791
_exptl_absorpt_correction_T_min 0.383
_exptl_absorpt_correction_type gaussian
_exptl_absorpt_process_details
;
CrysAlisPro 1.171.38.41 (Rigaku Oxford Diffraction, 2015)
Numerical absorption correction based on gaussian integration over
            a multifaceted crystal model
Empirical absorption correction using spherical harmonics,
 implemented in SCALE3 ABSPACK scaling algorithm.
;
_exptl_crystal_colour 'clear colourless'
_exptl_crystal_colour_lustre clear
_exptl_crystal_colour_primary colourless
_exptl_crystal_density_diffrn 1.472
_exptl_crystal_description plate
_exptl_crystal_F_000 920
_exptl_crystal_size_max 0.307
_exptl_crystal_size_mid 0.194
_exptl_crystal_size_min 0.047
_refine_diff_density_max 0.876
_refine_diff_density_min -0.825
_refine_diff_density_rms 0.059
_refine_ls_extinction_method none
_refine_ls_goodness_of_fit_ref 1.063
_refine_ls_hydrogen_treatment constr
_refine_ls_matrix_type full
_refine_ls_number_parameters 470
_refine_ls_number_reflns 8310
_refine_ls_number_restraints 0
_refine_ls_restrained_S_all 1.063
_refine_ls_R_factor_all 0.0343
_refine_ls_R_factor_gt 0.0323
_refine_ls_shift/su_max 0.001
_refine_ls_shift/su_mean 0.000
_refine_ls_structure_factor_coef Fsqd
_refine_ls_weighting_details 'w=1/[\s^2^(Fo^2^)+(0.0385P)^2^+1.1409P] where P=(Fo^2^+2Fc^2^)/3'
_refine_ls_weighting_scheme calc
_refine_ls_wR_factor_gt 0.0820
_refine_ls_wR_factor_ref 0.0835
_reflns_Friedel_coverage 0.000
_reflns_number_gt 7795
_reflns_number_total 8310
_reflns_threshold_expression 'I > 2\s(I)'
_cod_data_source_file c9sc04501e2.cif
_cod_data_source_block 9aCuOTf
_cod_database_code 1552465
_chemical_oxdiff_formula 'C64 H96 Cl8 Cu2 F6 N2 O6 P6 S2 '
_shelx_space_group_comment
;
The symmetry employed for this shelxl refinement is uniquely defined
by the following loop, which should always be used as a source of
symmetry information in preference to the above space-group names.
They are only intended as comments.
;
_reflns_odcompleteness_completeness 100.00
_reflns_odcompleteness_iscentric 1
_reflns_odcompleteness_theta 66.97
_olex2_refinement_description
;
1. Fixed Uiso
 At 1.2 times of:
  All C(H) groups, All C(H,H) groups, All C(H,H,H,H) groups
2. Others
 Sof(C18B)=Sof(H18B)=Sof(C19B)=Sof(H19C)=Sof(H19D)=Sof(H20C)=Sof(H20D)=
 Sof(C21B)=Sof(H21C)=Sof(H21D)=Sof(C22B)=Sof(H22C)=Sof(H22D)=Sof(H23C)=
 Sof(H23D)=1-FVAR(1)
 Sof(C18A)=Sof(H18A)=Sof(C19A)=Sof(H19A)=Sof(H19B)=Sof(H20A)=Sof(H20B)=
 Sof(C21A)=Sof(H21A)=Sof(H21B)=Sof(C22A)=Sof(H22A)=Sof(H22B)=Sof(H23A)=
 Sof(H23B)=FVAR(1)
3.a Ternary CH refined with riding coordinates:
 C1(H1), C7(H7), C18A(H18A), C18B(H18B), C24(H24)
3.b Secondary CH2 refined with riding coordinates:
 C2(H2A,H2B), C3(H3A,H3B), C4(H4A,H4B), C5(H5A,H5B), C6(H6A,H6B), C8(H8A,H8B),
 C9(H9A,H9B), C10(H10A,H10B), C11(H11A,H11B), C12(H12A,H12B), C19A(H19A,H19B),
 C19B(H19C,H19D), C20(H20C,H20D), C20(H20A,H20B), C21A(H21A,H21B), C21B(H21C,
 H21D), C22A(H22A,H22B), C22B(H22C,H22D), C23(H23A,H23B), C23(H23C,H23D),
 C25(H25A,H25B), C26(H26A,H26B), C27(H27A,H27B), C28(H28A,H28B), C29(H29A,H29B),
  C31(H31A,H31B), C32(H32A,H32B)
3.c Aromatic/amide H refined with riding coordinates:
 C13(H13), C14(H14), C15(H15), C16(H16)
;
_shelx_shelxl_version_number 2014/7
_olex2_submission_special_instructions 'No special instructions were received'
_oxdiff_exptl_absorpt_empirical_details
;
Empirical correction (ABSPACK) includes:
- Absorption correction using spherical harmonics
- Frame scaling
;
_oxdiff_exptl_absorpt_empirical_full_max 1.231
_oxdiff_exptl_absorpt_empirical_full_min 0.799

loop_
_space_group_symop_operation_xyz
'x, y, z'
'-x, -y, -z'

loop_
_atom_site_label
_atom_site_type_symbol
_atom_site_fract_x
_atom_site_fract_y
_atom_site_fract_z
_atom_site_U_iso_or_equiv
_atom_site_adp_type
_atom_site_occupancy
_atom_site_site_symmetry_order
_atom_site_calc_flag
_atom_site_refinement_flags_posn
_atom_site_refinement_flags_occupancy
_atom_site_disorder_assembly
_atom_site_disorder_group
Cu1 Cu 0.58374(2) 0.02003(2) 0.45801(2) 0.01864(7) Uani 1 1 d . . . .
P1 P 0.49810(4) 0.15156(3) 0.42431(3) 0.01818(9) Uani 1 1 d . . . .
P2 P 0.53086(4) 0.26603(3) 0.60211(3) 0.01841(9) Uani 1 1 d . . . .
P3 P 0.42927(4) 0.15669(3) 0.64009(3) 0.01775(9) Uani 1 1 d . . . .
N1 N 0.69946(13) 0.13665(12) 0.61282(12) 0.0196(3) Uani 1 1 d . . . .
C1 C 0.33975(15) 0.13380(14) 0.34536(14) 0.0213(3) Uani 1 1 d . . . .
H1 H 0.2981 0.1054 0.3806 0.026 Uiso 1 1 calc R . . .
C2 C 0.30313(17) 0.04578(16) 0.22225(15) 0.0275(4) Uani 1 1 d . . . .
H2A H 0.3434 0.0702 0.1843 0.033 Uiso 1 1 calc R . . .
H2B H 0.3260 -0.0206 0.2222 0.033 Uiso 1 1 calc R . . .
C3 C 0.17029(17) 0.02229(16) 0.15761(16) 0.0297(4) Uani 1 1 d . . . .
H3A H 0.1501 -0.0296 0.0790 0.036 Uiso 1 1 calc R . . .
H3B H 0.1304 -0.0103 0.1903 0.036 Uiso 1 1 calc R . . .
C4 C 0.12828(17) 0.12568(17) 0.16217(17) 0.0315(4) Uani 1 1 d . . . .
H4A H 0.0435 0.1086 0.1250 0.038 Uiso 1 1 calc R . . .
H4B H 0.1607 0.1536 0.1215 0.038 Uiso 1 1 calc R . . .
C5 C 0.16533(18) 0.21281(18) 0.28439(17) 0.0341(4) Uani 1 1 d . . . .
H5A H 0.1261 0.1880 0.3228 0.041 Uiso 1 1 calc R . . .
H5B H 0.1415 0.2790 0.2846 0.041 Uiso 1 1 calc R . . .
C6 C 0.29836(17) 0.23744(15) 0.34842(15) 0.0271(4) Uani 1 1 d . . . .
H6A H 0.3376 0.2685 0.3142 0.032 Uiso 1 1 calc R . . .
H6B H 0.3192 0.2906 0.4266 0.032 Uiso 1 1 calc R . . .
C7 C 0.57932(15) 0.23333(14) 0.38023(14) 0.0218(3) Uani 1 1 d . . . .
H7 H 0.5326 0.2127 0.3003 0.026 Uiso 1 1 calc R . . .
C8 C 0.59848(18) 0.35766(15) 0.44457(17) 0.0285(4) Uani 1 1 d . . . .
H8A H 0.5235 0.3777 0.4392 0.034 Uiso 1 1 calc R . . .
H8B H 0.6463 0.3819 0.5242 0.034 Uiso 1 1 calc R . . .
C9 C 0.6593(2) 0.41406(16) 0.39511(19) 0.0350(4) Uani 1 1 d . . . .
H9A H 0.6082 0.3947 0.3175 0.042 Uiso 1 1 calc R . . .
H9B H 0.6735 0.4925 0.4388 0.042 Uiso 1 1 calc R . . .
C10 C 0.7754(2) 0.38099(17) 0.39709(18) 0.0347(4) Uani 1 1 d . . . .
H10A H 0.8089 0.4137 0.3604 0.042 Uiso 1 1 calc R . . .
H10B H 0.8299 0.4082 0.4752 0.042 Uiso 1 1 calc R . . .
C11 C 0.75855(19) 0.25770(17) 0.33660(18) 0.0329(4) Uani 1 1 d . . . .
H11A H 0.8344 0.2390 0.3439 0.039 Uiso 1 1 calc R . . .
H11B H 0.7119 0.2316 0.2565 0.039 Uiso 1 1 calc R . . .
C12 C 0.69782(17) 0.20128(16) 0.38545(17) 0.0274(4) Uani 1 1 d . . . .
H12A H 0.7478 0.2218 0.4637 0.033 Uiso 1 1 calc R . . .
H12B H 0.6850 0.1229 0.3427 0.033 Uiso 1 1 calc R . . .
C13 C 0.80630(15) 0.12185(15) 0.66190(15) 0.0233(3) Uani 1 1 d . . . .
H13 H 0.8229 0.0538 0.6287 0.028 Uiso 1 1 calc R . . .
C14 C 0.89306(16) 0.20249(16) 0.75930(16) 0.0263(4) Uani 1 1 d . . . .
H14 H 0.9655 0.1883 0.7912 0.032 Uiso 1 1 calc R . . .
C15 C 0.86987(16) 0.30454(15) 0.80826(15) 0.0265(4) Uani 1 1 d . . . .
H15 H 0.9265 0.3605 0.8734 0.032 Uiso 1 1 calc R . . .
C16 C 0.75996(16) 0.32178(14) 0.75792(15) 0.0236(3) Uani 1 1 d . . . .
H16 H 0.7426 0.3899 0.7888 0.028 Uiso 1 1 calc R . . .
C17 C 0.67625(14) 0.23661(13) 0.66126(14) 0.0189(3) Uani 1 1 d . . . .
C18A C 0.2866(4) 0.1985(4) 0.6078(5) 0.0198(9) Uani 0.562(8) 1 d . P A 1
H18A H 0.2552 0.1731 0.5254 0.024 Uiso 0.562(8) 1 calc R P A 1
C18B C 0.2915(5) 0.2072(5) 0.6507(6) 0.0196(12) Uani 0.438(8) 1 d . P A 2
H18B H 0.2917 0.2134 0.7232 0.024 Uiso 0.438(8) 1 calc R P A 2
C19A C 0.1996(3) 0.1319(3) 0.6277(4) 0.0237(9) Uani 0.562(8) 1 d . P A 1
H19A H 0.2231 0.1536 0.7083 0.028 Uiso 0.562(8) 1 calc R P A 1
H19B H 0.1981 0.0548 0.5896 0.028 Uiso 0.562(8) 1 calc R P A 1
C19B C 0.1798(4) 0.1245(3) 0.5610(5) 0.0248(13) Uani 0.438(8) 1 d . P A 2
H19C H 0.1736 0.1168 0.4870 0.030 Uiso 0.438(8) 1 calc R P A 2
H19D H 0.1849 0.0543 0.5609 0.030 Uiso 0.438(8) 1 calc R P A 2
C20 C 0.07414(17) 0.15448(18) 0.57863(17) 0.0319(4) Uani 1 1 d . . . .
H20C H 0.0760 0.1567 0.6495 0.038 Uiso 0.438(8) 1 calc R P A 2
H20D H 0.0052 0.1010 0.5173 0.038 Uiso 0.438(8) 1 calc R P A 2
H20A H 0.0491 0.1256 0.4969 0.038 Uiso 0.562(8) 1 calc R P A 1
H20B H 0.0190 0.1153 0.5934 0.038 Uiso 0.562(8) 1 calc R P A 1
C21A C 0.0694(4) 0.2664(4) 0.6246(5) 0.0296(10) Uani 0.562(8) 1 d . P A 1
H21A H 0.0844 0.2936 0.7046 0.035 Uiso 0.562(8) 1 calc R P A 1
H21B H -0.0086 0.2741 0.5869 0.035 Uiso 0.562(8) 1 calc R P A 1
C21B C 0.0688(5) 0.2753(5) 0.5823(6) 0.0299(13) Uani 0.438(8) 1 d . P A 2
H21C H 0.0571 0.2701 0.5081 0.036 Uiso 0.438(8) 1 calc R P A 2
H21D H 0.0025 0.2991 0.6004 0.036 Uiso 0.438(8) 1 calc R P A 2
C22A C 0.1590(4) 0.3346(4) 0.6105(6) 0.0312(10) Uani 0.562(8) 1 d . P A 1
H22A H 0.1578 0.4109 0.6493 0.037 Uiso 0.562(8) 1 calc R P A 1
H22B H 0.1359 0.3152 0.5304 0.037 Uiso 0.562(8) 1 calc R P A 1
C22B C 0.1808(5) 0.3586(4) 0.6701(7) 0.0284(12) Uani 0.438(8) 1 d . P A 2
H22C H 0.1797 0.4258 0.6626 0.034 Uiso 0.438(8) 1 calc R P A 2
H22D H 0.1843 0.3745 0.7455 0.034 Uiso 0.438(8) 1 calc R P A 2
C23 C 0.28579(17) 0.31963(15) 0.65697(17) 0.0287(4) Uani 1 1 d . . . .
H23A H 0.3363 0.3568 0.6362 0.034 Uiso 0.562(8) 1 calc R P A 1
H23B H 0.3154 0.3512 0.7391 0.034 Uiso 0.562(8) 1 calc R P A 1
H23C H 0.3545 0.3714 0.7204 0.034 Uiso 0.438(8) 1 calc R P A 2
H23D H 0.2897 0.3188 0.5884 0.034 Uiso 0.438(8) 1 calc R P A 2
C24 C 0.51757(15) 0.20612(14) 0.79379(14) 0.0205(3) Uani 1 1 d . . . .
H24 H 0.5962 0.1934 0.7995 0.025 Uiso 1 1 calc R . . .
C25 C 0.47154(16) 0.13830(16) 0.84227(15) 0.0263(4) Uani 1 1 d . . . .
H25A H 0.3954 0.1512 0.8431 0.032 Uiso 1 1 calc R . . .
H25B H 0.4624 0.0613 0.7948 0.032 Uiso 1 1 calc R . . .
C26 C 0.55817(17) 0.17032(18) 0.96327(16) 0.0305(4) Uani 1 1 d . . . .
H26A H 0.5270 0.1301 0.9951 0.037 Uiso 1 1 calc R . . .
H26B H 0.6318 0.1507 0.9610 0.037 Uiso 1 1 calc R . . .
C27 C 0.58057(18) 0.29229(19) 1.03919(16) 0.0330(4) Uani 1 1 d . . . .
H27A H 0.5089 0.3103 1.0488 0.040 Uiso 1 1 calc R . . .
H27B H 0.6395 0.3104 1.1134 0.040 Uiso 1 1 calc R . . .
C28 C 0.62200(18) 0.35968(17) 0.98920(16) 0.0313(4) Uani 1 1 d . . . .
H28A H 0.6980 0.3478 0.9872 0.038 Uiso 1 1 calc R . . .
H28B H 0.6307 0.4365 1.0370 0.038 Uiso 1 1 calc R . . .
C29 C 0.53431(17) 0.32825(15) 0.86891(15) 0.0260(4) Uani 1 1 d . . . .
H29A H 0.5631 0.3702 0.8373 0.031 Uiso 1 1 calc R . . .
H29B H 0.4597 0.3447 0.8712 0.031 Uiso 1 1 calc R . . .
S1 S 0.79455(4) 0.64631(3) 0.99912(3) 0.02374(9) Uani 1 1 d . . . .
F1 F 0.72370(11) 0.58606(11) 0.77998(10) 0.0370(3) Uani 1 1 d . . . .
F2 F 0.58727(10) 0.54943(9) 0.83176(10) 0.0328(2) Uani 1 1 d . . . .
F3 F 0.64881(10) 0.71482(9) 0.86774(9) 0.0286(2) Uani 1 1 d . . . .
O1 O 0.88768(12) 0.72570(12) 1.01343(12) 0.0337(3) Uani 1 1 d . . . .
O2 O 0.82152(13) 0.54090(11) 0.97942(11) 0.0326(3) Uani 1 1 d . . . .
O3 O 0.73633(13) 0.68775(12) 1.07682(11) 0.0327(3) Uani 1 1 d . . . .
C30 C 0.68265(16) 0.62235(15) 0.86271(15) 0.0246(3) Uani 1 1 d . . . .
Cl1 Cl 1.11264(5) 0.72266(5) 0.87634(6) 0.05139(16) Uani 1 1 d . . . .
Cl2 Cl 0.95382(5) 0.51281(5) 0.71781(5) 0.04414(13) Uani 1 1 d . . . .
C31 C 1.03759(19) 0.60104(19) 0.86211(19) 0.0377(5) Uani 1 1 d . . . .
H31A H 1.0939 0.5650 0.8941 0.045 Uiso 1 1 calc R . . .
H31B H 0.9864 0.6184 0.9037 0.045 Uiso 1 1 calc R . . .
Cl3 Cl 0.72091(5) 0.01466(4) 0.07611(4) 0.03917(12) Uani 1 1 d . . . .
Cl4 Cl 0.91237(5) 0.02090(5) 0.27020(5) 0.04727(14) Uani 1 1 d . . . .
C32 C 0.8255(2) -0.05417(18) 0.12366(19) 0.0393(5) Uani 1 1 d . . . .
H32A H 0.8759 -0.0670 0.0812 0.047 Uiso 1 1 calc R . . .
H32B H 0.7858 -0.1244 0.1093 0.047 Uiso 1 1 calc R . . .

loop_
_atom_site_aniso_label
_atom_site_aniso_U_11
_atom_site_aniso_U_22
_atom_site_aniso_U_33
_atom_site_aniso_U_23
_atom_site_aniso_U_13
_atom_site_aniso_U_12
Cu1 0.02439(13) 0.01536(12) 0.01575(12) 0.00721(9) 0.00666(9) 0.00619(9)
P1 0.0237(2) 0.01642(18) 0.01446(18) 0.00813(15) 0.00557(15) 0.00637(15)
P2 0.0237(2) 0.01573(18) 0.01509(18) 0.00711(15) 0.00616(15) 0.00563(15)
P3 0.02106(19) 0.01596(18) 0.01556(18) 0.00713(15) 0.00582(15) 0.00627(15)
N1 0.0231(7) 0.0205(7) 0.0154(6) 0.0090(5) 0.0062(5) 0.0058(5)
C1 0.0246(8) 0.0235(8) 0.0172(7) 0.0118(7) 0.0059(6) 0.0075(6)
C2 0.0295(9) 0.0260(9) 0.0204(8) 0.0079(7) 0.0045(7) 0.0089(7)
C3 0.0290(9) 0.0303(9) 0.0221(8) 0.0111(7) 0.0018(7) 0.0053(7)
C4 0.0291(9) 0.0359(10) 0.0252(9) 0.0166(8) 0.0014(7) 0.0087(8)
C5 0.0325(10) 0.0364(11) 0.0309(10) 0.0152(9) 0.0075(8) 0.0169(8)
C6 0.0314(9) 0.0266(9) 0.0213(8) 0.0111(7) 0.0067(7) 0.0123(7)
C7 0.0288(8) 0.0201(8) 0.0177(7) 0.0098(6) 0.0087(6) 0.0056(6)
C8 0.0411(10) 0.0203(8) 0.0297(9) 0.0121(7) 0.0189(8) 0.0087(7)
C9 0.0533(12) 0.0219(9) 0.0380(11) 0.0161(8) 0.0240(10) 0.0074(8)
C10 0.0437(11) 0.0288(10) 0.0344(10) 0.0149(8) 0.0184(9) 0.0006(8)
C11 0.0389(10) 0.0307(10) 0.0358(10) 0.0161(9) 0.0205(9) 0.0086(8)
C12 0.0302(9) 0.0256(9) 0.0312(9) 0.0154(8) 0.0139(7) 0.0079(7)
C13 0.0250(8) 0.0234(8) 0.0230(8) 0.0123(7) 0.0083(7) 0.0080(7)
C14 0.0231(8) 0.0299(9) 0.0243(8) 0.0137(7) 0.0052(7) 0.0063(7)
C15 0.0250(8) 0.0274(9) 0.0197(8) 0.0083(7) 0.0038(7) 0.0001(7)
C16 0.0282(9) 0.0210(8) 0.0188(8) 0.0072(7) 0.0083(7) 0.0045(7)
C17 0.0214(7) 0.0188(8) 0.0161(7) 0.0087(6) 0.0057(6) 0.0035(6)
C18A 0.0239(17) 0.0256(19) 0.018(2) 0.015(2) 0.010(2) 0.0093(13)
C18B 0.024(2) 0.021(2) 0.017(3) 0.011(3) 0.008(3) 0.0076(16)
C19A 0.0261(16) 0.0210(15) 0.024(2) 0.0107(13) 0.0085(14) 0.0071(12)
C19B 0.023(2) 0.022(2) 0.027(3) 0.0102(18) 0.0085(19) 0.0064(15)
C20 0.0247(9) 0.0391(11) 0.0280(9) 0.0127(8) 0.0088(7) 0.0047(8)
C21A 0.0269(18) 0.033(2) 0.034(3) 0.018(2) 0.0138(19) 0.0127(14)
C21B 0.028(2) 0.033(3) 0.035(3) 0.018(3) 0.013(2) 0.017(2)
C22A 0.034(2) 0.029(2) 0.042(3) 0.022(2) 0.018(2) 0.0145(17)
C22B 0.029(2) 0.023(2) 0.031(3) 0.012(2) 0.009(2) 0.0085(18)
C23 0.0305(9) 0.0214(9) 0.0334(10) 0.0129(8) 0.0098(8) 0.0101(7)
C24 0.0234(8) 0.0226(8) 0.0157(7) 0.0091(6) 0.0070(6) 0.0051(6)
C25 0.0273(9) 0.0325(9) 0.0212(8) 0.0154(7) 0.0081(7) 0.0036(7)
C26 0.0293(9) 0.0431(11) 0.0245(9) 0.0214(8) 0.0088(7) 0.0072(8)
C27 0.0321(10) 0.0496(12) 0.0179(8) 0.0152(8) 0.0094(7) 0.0140(9)
C28 0.0359(10) 0.0300(10) 0.0185(8) 0.0055(7) 0.0060(7) 0.0078(8)
C29 0.0334(9) 0.0229(8) 0.0174(8) 0.0067(7) 0.0076(7) 0.0073(7)
S1 0.0272(2) 0.0222(2) 0.01713(18) 0.00667(15) 0.00538(16) 0.00761(16)
F1 0.0454(7) 0.0481(7) 0.0224(5) 0.0161(5) 0.0163(5) 0.0227(6)
F2 0.0299(6) 0.0245(5) 0.0325(6) 0.0111(5) 0.0013(5) 0.0014(4)
F3 0.0325(5) 0.0260(5) 0.0312(6) 0.0167(5) 0.0114(4) 0.0113(4)
O1 0.0275(7) 0.0320(7) 0.0326(7) 0.0108(6) 0.0059(6) 0.0034(6)
O2 0.0405(8) 0.0261(7) 0.0242(6) 0.0093(5) 0.0055(6) 0.0139(6)
O3 0.0424(8) 0.0339(7) 0.0224(6) 0.0113(6) 0.0142(6) 0.0131(6)
C30 0.0284(9) 0.0232(8) 0.0216(8) 0.0098(7) 0.0088(7) 0.0084(7)
Cl1 0.0314(3) 0.0399(3) 0.0703(4) 0.0255(3) 0.0037(2) 0.0076(2)
Cl2 0.0451(3) 0.0384(3) 0.0380(3) 0.0064(2) 0.0162(2) 0.0119(2)
C31 0.0319(10) 0.0443(12) 0.0340(10) 0.0160(9) 0.0111(8) 0.0089(9)
Cl3 0.0500(3) 0.0368(3) 0.0275(2) 0.0150(2) 0.0100(2) 0.0128(2)
Cl4 0.0526(3) 0.0524(3) 0.0338(3) 0.0191(2) 0.0114(2) 0.0240(3)
C32 0.0552(13) 0.0323(11) 0.0339(11) 0.0144(9) 0.0206(10) 0.0171(10)

loop_
_atom_type_symbol
_atom_type_description
_atom_type_scat_dispersion_real
_atom_type_scat_dispersion_imag
_atom_type_scat_source
C C 0.0181 0.0091 'International Tables Vol C Tables 4.2.6.8 and 6.1.1.4'
H H 0.0000 0.0000 'International Tables Vol C Tables 4.2.6.8 and 6.1.1.4'
Cl Cl 0.3639 0.7018 'International Tables Vol C Tables 4.2.6.8 and 6.1.1.4'
Cu Cu -1.9646 0.5888 'International Tables Vol C Tables 4.2.6.8 and 6.1.1.4'
F F 0.0727 0.0534 'International Tables Vol C Tables 4.2.6.8 and 6.1.1.4'
N N 0.0311 0.0180 'International Tables Vol C Tables 4.2.6.8 and 6.1.1.4'
O O 0.0492 0.0322 'International Tables Vol C Tables 4.2.6.8 and 6.1.1.4'
P P 0.2955 0.4335 'International Tables Vol C Tables 4.2.6.8 and 6.1.1.4'
S S 0.3331 0.5567 'International Tables Vol C Tables 4.2.6.8 and 6.1.1.4'

loop_
_exptl_crystal_face_index_h
_exptl_crystal_face_index_k
_exptl_crystal_face_index_l
_exptl_crystal_face_perp_dist
0 -1 0 0.0235
0 1 0 0.0235
0 1 -1 0.0891
0 -1 1 0.0891
0 0 -1 0.0891
0 0 1 0.0891
1 0 -1 0.0944
-1 0 1 0.0944
-1 -1 1 0.0830
1 1 -1 0.0830
5 1 1 0.1463
5 -4 2 0.1550
-6 5 -2 0.1651
-7 0 -2 0.1594

loop_
_geom_angle_atom_site_label_1
_geom_angle_atom_site_label_2
_geom_angle_atom_site_label_3
_geom_angle
_geom_angle_site_symmetry_1
_geom_angle_site_symmetry_3
P1 Cu1 Cu1 90.489(16) . 2_656
P3 Cu1 Cu1 92.174(16) 2_656 2_656
P3 Cu1 P1 136.520(18) 2_656 .
N1 Cu1 Cu1 94.45(4) . 2_656
N1 Cu1 P1 89.81(4) . .
N1 Cu1 P3 133.12(4) . 2_656
P2 P1 Cu1 98.096(19) . .
C1 P1 Cu1 124.81(6) . .
C1 P1 P2 104.78(6) . .
C1 P1 C7 107.22(8) . .
C7 P1 Cu1 115.44(6) . .
C7 P1 P2 103.10(6) . .
P1 P2 P3 98.26(2) . .
C17 P2 P1 94.15(5) . .
C17 P2 P3 96.62(5) . .
Cu1 P3 P2 115.02(2) 2_656 .
C18A P3 Cu1 113.88(16) . 2_656
C18A P3 P2 100.20(16) . .
C18A P3 C24 114.66(19) . .
C18B P3 Cu1 119.27(19) . 2_656
C18B P3 P2 109.0(2) . .
C24 P3 Cu1 111.66(6) . 2_656
C24 P3 P2 100.21(6) . .
C24 P3 C18B 98.8(2) . .
C13 N1 Cu1 121.00(12) . .
C13 N1 C17 117.86(15) . .
C17 N1 Cu1 120.56(11) . .
P1 C1 H1 106.6 . .
C2 C1 P1 109.71(12) . .
C2 C1 H1 106.6 . .
C6 C1 P1 115.88(13) . .
C6 C1 H1 106.6 . .
C6 C1 C2 110.78(14) . .
C1 C2 H2A 109.5 . .
C1 C2 H2B 109.5 . .
H2A C2 H2B 108.1 . .
C3 C2 C1 110.84(15) . .
C3 C2 H2A 109.5 . .
C3 C2 H2B 109.5 . .
C2 C3 H3A 109.3 . .
C2 C3 H3B 109.3 . .
H3A C3 H3B 107.9 . .
C4 C3 C2 111.69(16) . .
C4 C3 H3A 109.3 . .
C4 C3 H3B 109.3 . .
C3 C4 H4A 109.4 . .
C3 C4 H4B 109.4 . .
C3 C4 C5 111.21(15) . .
H4A C4 H4B 108.0 . .
C5 C4 H4A 109.4 . .
C5 C4 H4B 109.4 . .
C4 C5 H5A 109.4 . .
C4 C5 H5B 109.4 . .
C4 C5 C6 111.13(17) . .
H5A C5 H5B 108.0 . .
C6 C5 H5A 109.4 . .
C6 C5 H5B 109.4 . .
C1 C6 C5 110.85(16) . .
C1 C6 H6A 109.5 . .
C1 C6 H6B 109.5 . .
C5 C6 H6A 109.5 . .
C5 C6 H6B 109.5 . .
H6A C6 H6B 108.1 . .
P1 C7 H7 106.7 . .
C8 C7 P1 116.17(12) . .
C8 C7 H7 106.7 . .
C8 C7 C12 109.77(15) . .
C12 C7 P1 110.26(12) . .
C12 C7 H7 106.7 . .
C7 C8 H8A 109.5 . .
C7 C8 H8B 109.5 . .
H8A C8 H8B 108.1 . .
C9 C8 C7 110.63(15) . .
C9 C8 H8A 109.5 . .
C9 C8 H8B 109.5 . .
C8 C9 H9A 109.4 . .
C8 C9 H9B 109.4 . .
H9A C9 H9B 108.0 . .
C10 C9 C8 111.33(17) . .
C10 C9 H9A 109.4 . .
C10 C9 H9B 109.4 . .
C9 C10 H10A 109.4 . .
C9 C10 H10B 109.4 . .
H10A C10 H10B 108.0 . .
C11 C10 C9 111.20(17) . .
C11 C10 H10A 109.4 . .
C11 C10 H10B 109.4 . .
C10 C11 H11A 109.3 . .
C10 C11 H11B 109.3 . .
C10 C11 C12 111.65(17) . .
H11A C11 H11B 108.0 . .
C12 C11 H11A 109.3 . .
C12 C11 H11B 109.3 . .
C7 C12 H12A 109.5 . .
C7 C12 H12B 109.5 . .
C11 C12 C7 110.73(15) . .
C11 C12 H12A 109.5 . .
C11 C12 H12B 109.5 . .
H12A C12 H12B 108.1 . .
N1 C13 H13 118.2 . .
N1 C13 C14 123.53(17) . .
C14 C13 H13 118.2 . .
C13 C14 H14 120.7 . .
C15 C14 C13 118.69(16) . .
C15 C14 H14 120.7 . .
C14 C15 H15 120.7 . .
C14 C15 C16 118.61(17) . .
C16 C15 H15 120.7 . .
C15 C16 H16 120.2 . .
C17 C16 C15 119.67(16) . .
C17 C16 H16 120.2 . .
N1 C17 P2 121.67(12) . .
N1 C17 C16 121.63(15) . .
C16 C17 P2 116.70(13) . .
P3 C18A H18A 104.6 . .
C19A C18A P3 109.7(3) . .
C19A C18A H18A 104.6 . .
C23 C18A P3 118.9(3) . .
C23 C18A H18A 104.6 . .
C23 C18A C19A 112.9(4) . .
P3 C18B H18B 105.3 . .
C19B C18B P3 112.6(4) . .
C19B C18B H18B 105.3 . .
C19B C18B C23 110.9(5) . .
C23 C18B P3 116.4(4) . .
C23 C18B H18B 105.3 . .
C18A C19A H19A 110.1 . .
C18A C19A H19B 110.1 . .
C18A C19A C20 107.9(3) . .
H19A C19A H19B 108.4 . .
C20 C19A H19A 110.1 . .
C20 C19A H19B 110.1 . .
C18B C19B H19C 108.9 . .
C18B C19B H19D 108.9 . .
H19C C19B H19D 107.7 . .
C20 C19B C18B 113.2(4) . .
C20 C19B H19C 108.9 . .
C20 C19B H19D 108.9 . .
C19A C20 H20A 108.7 . .
C19A C20 H20B 108.7 . .
C19B C20 H20C 110.0 . .
C19B C20 H20D 110.0 . .
C19B C20 C21B 108.3(3) . .
H20C C20 H20D 108.4 . .
H20A C20 H20B 107.6 . .
C21A C20 C19A 114.2(3) . .
C21A C20 H20A 108.7 . .
C21A C20 H20B 108.7 . .
C21B C20 H20C 110.0 . .
C21B C20 H20D 110.0 . .
C20 C21A H21A 109.3 . .
C20 C21A H21B 109.3 . .
C20 C21A C22A 111.7(4) . .
H21A C21A H21B 107.9 . .
C22A C21A H21A 109.3 . .
C22A C21A H21B 109.3 . .
C20 C21B H21C 109.4 . .
C20 C21B H21D 109.4 . .
H21C C21B H21D 108.0 . .
C22B C21B C20 111.3(5) . .
C22B C21B H21C 109.4 . .
C22B C21B H21D 109.4 . .
C21A C22A H22A 108.8 . .
C21A C22A H22B 108.8 . .
C21A C22A C23 113.8(4) . .
H22A C22A H22B 107.7 . .
C23 C22A H22A 108.8 . .
C23 C22A H22B 108.8 . .
C21B C22B H22C 109.2 . .
C21B C22B H22D 109.2 . .
H22C C22B H22D 107.9 . .
C23 C22B C21B 111.9(5) . .
C23 C22B H22C 109.2 . .
C23 C22B H22D 109.2 . .
C18A C23 C22A 109.4(3) . .
C18A C23 H23A 109.8 . .
C18A C23 H23B 109.8 . .
C18B C23 H23C 108.4 . .
C18B C23 H23D 108.4 . .
C22A C23 H23A 109.8 . .
C22A C23 H23B 109.8 . .
C22B C23 C18B 115.3(4) . .
C22B C23 H23C 108.4 . .
C22B C23 H23D 108.4 . .
H23A C23 H23B 108.2 . .
H23C C23 H23D 107.5 . .
P3 C24 H24 106.1 . .
C25 C24 P3 111.71(12) . .
C25 C24 H24 106.1 . .
C29 C24 P3 115.76(12) . .
C29 C24 H24 106.1 . .
C29 C24 C25 110.47(14) . .
C24 C25 H25A 109.8 . .
C24 C25 H25B 109.8 . .
H25A C25 H25B 108.2 . .
C26 C25 C24 109.49(15) . .
C26 C25 H25A 109.8 . .
C26 C25 H25B 109.8 . .
C25 C26 H26A 109.3 . .
C25 C26 H26B 109.3 . .
H26A C26 H26B 108.0 . .
C27 C26 C25 111.51(16) . .
C27 C26 H26A 109.3 . .
C27 C26 H26B 109.3 . .
C26 C27 H27A 109.3 . .
C26 C27 H27B 109.3 . .
H27A C27 H27B 108.0 . .
C28 C27 C26 111.62(16) . .
C28 C27 H27A 109.3 . .
C28 C27 H27B 109.3 . .
C27 C28 H28A 109.5 . .
C27 C28 H28B 109.5 . .
C27 C28 C29 110.71(17) . .
H28A C28 H28B 108.1 . .
C29 C28 H28A 109.5 . .
C29 C28 H28B 109.5 . .
C24 C29 H29A 109.7 . .
C24 C29 H29B 109.7 . .
C28 C29 C24 109.74(15) . .
C28 C29 H29A 109.7 . .
C28 C29 H29B 109.7 . .
H29A C29 H29B 108.2 . .
O1 S1 C30 101.99(9) . .
O2 S1 O1 114.34(9) . .
O2 S1 O3 116.15(9) . .
O2 S1 C30 103.88(8) . .
O3 S1 O1 114.77(9) . .
O3 S1 C30 103.12(8) . .
F1 C30 S1 111.20(12) . .
F1 C30 F3 107.40(15) . .
F2 C30 S1 112.25(13) . .
F2 C30 F1 107.57(15) . .
F2 C30 F3 107.37(14) . .
F3 C30 S1 110.82(12) . .
Cl1 C31 H31A 109.6 . .
Cl1 C31 H31B 109.6 . .
Cl2 C31 Cl1 110.42(13) . .
Cl2 C31 H31A 109.6 . .
Cl2 C31 H31B 109.6 . .
H31A C31 H31B 108.1 . .
Cl3 C32 Cl4 111.81(12) . .
Cl3 C32 H32A 109.3 . .
Cl3 C32 H32B 109.3 . .
Cl4 C32 H32A 109.3 . .
Cl4 C32 H32B 109.3 . .
H32A C32 H32B 107.9 . .

loop_
_geom_bond_atom_site_label_1
_geom_bond_atom_site_label_2
_geom_bond_distance
_geom_bond_site_symmetry_2
Cu1 Cu1 2.8225(5) 2_656
Cu1 P1 2.2755(4) .
Cu1 P3 2.2176(5) 2_656
Cu1 N1 2.0485(14) .
P1 P2 2.2146(6) .
P1 C1 1.8489(17) .
P1 C7 1.8694(18) .
P2 P3 2.2352(6) .
P2 C17 1.8574(17) .
P3 Cu1 2.2176(5) 2_656
P3 C18A 1.856(5) .
P3 C18B 1.903(6) .
P3 C24 1.8581(17) .
N1 C13 1.343(2) .
N1 C17 1.358(2) .
C1 H1 0.9800 .
C1 C2 1.538(2) .
C1 C6 1.529(2) .
C2 H2A 0.9700 .
C2 H2B 0.9700 .
C2 C3 1.532(3) .
C3 H3A 0.9700 .
C3 H3B 0.9700 .
C3 C4 1.524(3) .
C4 H4A 0.9700 .
C4 H4B 0.9700 .
C4 C5 1.525(3) .
C5 H5A 0.9700 .
C5 H5B 0.9700 .
C5 C6 1.532(3) .
C6 H6A 0.9700 .
C6 H6B 0.9700 .
C7 H7 0.9800 .
C7 C8 1.535(2) .
C7 C12 1.540(2) .
C8 H8A 0.9700 .
C8 H8B 0.9700 .
C8 C9 1.535(3) .
C9 H9A 0.9700 .
C9 H9B 0.9700 .
C9 C10 1.525(3) .
C10 H10A 0.9700 .
C10 H10B 0.9700 .
C10 C11 1.521(3) .
C11 H11A 0.9700 .
C11 H11B 0.9700 .
C11 C12 1.527(3) .
C12 H12A 0.9700 .
C12 H12B 0.9700 .
C13 H13 0.9300 .
C13 C14 1.385(3) .
C14 H14 0.9300 .
C14 C15 1.383(3) .
C15 H15 0.9300 .
C15 C16 1.392(3) .
C16 H16 0.9300 .
C16 C17 1.390(2) .
C18A H18A 0.9800 .
C18A C19A 1.539(7) .
C18A C23 1.524(5) .
C18B H18B 0.9800 .
C18B C19B 1.518(8) .
C18B C23 1.518(6) .
C19A H19A 0.9700 .
C19A H19B 0.9700 .
C19A C20 1.580(4) .
C19B H19C 0.9700 .
C19B H19D 0.9700 .
C19B C20 1.459(5) .
C20 H20C 0.9700 .
C20 H20D 0.9700 .
C20 H20A 0.9700 .
C20 H20B 0.9700 .
C20 C21A 1.420(5) .
C20 C21B 1.645(7) .
C21A H21A 0.9700 .
C21A H21B 0.9700 .
C21A C22A 1.524(7) .
C21B H21C 0.9700 .
C21B H21D 0.9700 .
C21B C22B 1.519(9) .
C22A H22A 0.9700 .
C22A H22B 0.9700 .
C22A C23 1.548(5) .
C22B H22C 0.9700 .
C22B H22D 0.9700 .
C22B C23 1.469(5) .
C23 H23A 0.9700 .
C23 H23B 0.9700 .
C23 H23C 0.9700 .
C23 H23D 0.9700 .
C24 H24 0.9800 .
C24 C25 1.535(2) .
C24 C29 1.534(2) .
C25 H25A 0.9700 .
C25 H25B 0.9700 .
C25 C26 1.533(2) .
C26 H26A 0.9700 .
C26 H26B 0.9700 .
C26 C27 1.525(3) .
C27 H27A 0.9700 .
C27 H27B 0.9700 .
C27 C28 1.521(3) .
C28 H28A 0.9700 .
C28 H28B 0.9700 .
C28 C29 1.531(2) .
C29 H29A 0.9700 .
C29 H29B 0.9700 .
S1 O1 1.4466(16) .
S1 O2 1.4406(14) .
S1 O3 1.4414(15) .
S1 C30 1.8319(18) .
F1 C30 1.337(2) .
F2 C30 1.330(2) .
F3 C30 1.342(2) .
Cl1 C31 1.771(2) .
Cl2 C31 1.764(2) .
C31 H31A 0.9700 .
C31 H31B 0.9700 .
Cl3 C32 1.756(2) .
Cl4 C32 1.768(2) .
C32 H32A 0.9700 .
C32 H32B 0.9700 .

loop_
_geom_torsion_atom_site_label_1
_geom_torsion_atom_site_label_2
_geom_torsion_atom_site_label_3
_geom_torsion_atom_site_label_4
_geom_torsion
_geom_torsion_site_symmetry_1
Cu1 P1 C1 C2 -62.73(14) .
Cu1 P1 C1 C6 170.92(10) .
Cu1 P1 C7 C8 -130.72(12) .
Cu1 P1 C7 C12 -5.04(14) .
Cu1 P3 C18A C19A 56.4(4) 2_656
Cu1 P3 C18A C23 -171.5(3) 2_656
Cu1 P3 C24 C25 -53.77(13) 2_656
Cu1 P3 C24 C29 178.63(11) 2_656
Cu1 N1 C13 C14 171.94(14) .
Cu1 N1 C17 P2 9.53(18) .
Cu1 N1 C17 C16 -170.82(13) .
P1 P2 C17 N1 -32.05(13) .
P1 P2 C17 C16 148.29(13) .
P1 C1 C2 C3 175.11(13) .
P1 C1 C6 C5 -177.62(13) .
P1 C7 C8 C9 -176.55(14) .
P1 C7 C12 C11 173.39(13) .
P2 P1 C1 C2 -173.88(11) .
P2 P1 C1 C6 59.77(13) .
P2 P1 C7 C8 -25.00(14) .
P2 P1 C7 C12 100.67(12) .
P2 P3 C18A C19A 179.7(3) .
P2 P3 C18A C23 -48.2(4) .
P2 P3 C24 C25 -176.04(11) .
P2 P3 C24 C29 56.36(13) .
P3 P2 C17 N1 66.78(13) .
P3 P2 C17 C16 -112.88(13) .
P3 C18A C19A C20 -170.0(2) .
P3 C18A C23 C22A 175.2(3) .
P3 C18B C19B C20 170.9(3) .
P3 C18B C23 C22B -177.5(4) .
P3 C24 C25 C26 171.06(13) .
P3 C24 C29 C28 -172.23(13) .
N1 C13 C14 C15 -1.1(3) .
C1 P1 C7 C8 85.27(14) .
C1 P1 C7 C12 -149.06(12) .
C1 C2 C3 C4 55.1(2) .
C2 C1 C6 C5 56.6(2) .
C2 C3 C4 C5 -55.2(2) .
C3 C4 C5 C6 55.7(2) .
C4 C5 C6 C1 -56.6(2) .
C6 C1 C2 C3 -55.7(2) .
C7 P1 C1 C2 77.02(13) .
C7 P1 C1 C6 -49.34(15) .
C7 C8 C9 C10 -56.7(2) .
C8 C7 C12 C11 -57.4(2) .
C8 C9 C10 C11 55.0(2) .
C9 C10 C11 C12 -55.0(2) .
C10 C11 C12 C7 56.4(2) .
C12 C7 C8 C9 57.5(2) .
C13 N1 C17 P2 -179.09(12) .
C13 N1 C17 C16 0.6(2) .
C13 C14 C15 C16 0.4(3) .
C14 C15 C16 C17 0.7(3) .
C15 C16 C17 P2 178.44(14) .
C15 C16 C17 N1 -1.2(3) .
C17 N1 C13 C14 0.6(3) .
C18A P3 C24 C25 77.7(2) .
C18A P3 C24 C29 -49.9(2) .
C18A C19A C20 C21A -56.1(6) .
C18B P3 C24 C25 72.7(2) .
C18B P3 C24 C29 -54.9(2) .
C18B C19B C20 C21B 57.0(7) .
C19A C18A C23 C22A -54.1(6) .
C19A C20 C21A C22A 55.2(7) .
C19B C18B C23 C22B 52.0(8) .
C19B C20 C21B C22B -54.2(8) .
C20 C21A C22A C23 -53.1(7) .
C20 C21B C22B C23 50.7(8) .
C21A C22A C23 C18A 51.5(7) .
C21B C22B C23 C18B -51.0(9) .
C23 C18A C19A C20 54.9(5) .
C23 C18B C19B C20 -56.6(7) .
C24 P3 C18A C19A -74.0(4) .
C24 P3 C18A C23 58.1(4) .
C24 C25 C26 C27 56.1(2) .
C25 C24 C29 C28 59.6(2) .
C25 C26 C27 C28 -55.2(2) .
C26 C27 C28 C29 55.6(2) .
C27 C28 C29 C24 -57.6(2) .
C29 C24 C25 C26 -58.5(2) .
O1 S1 C30 F1 58.88(15) .
O1 S1 C30 F2 179.45(13) .
O1 S1 C30 F3 -60.50(14) .
O2 S1 C30 F1 -60.23(15) .
O2 S1 C30 F2 60.34(15) .
O2 S1 C30 F3 -179.61(13) .
O3 S1 C30 F1 178.18(13) .
O3 S1 C30 F2 -61.25(14) .
O3 S1 C30 F3 58.80(14) .

loop_
_exptl_oxdiff_crystal_face_indexfrac_h
_exptl_oxdiff_crystal_face_indexfrac_k
_exptl_oxdiff_crystal_face_indexfrac_l
_exptl_oxdiff_crystal_face_x
_exptl_oxdiff_crystal_face_y
_exptl_oxdiff_crystal_face_z
0.0000 -1.0000 -0.0000 0.0186 0.1241 -0.0054
-0.0000 1.0000 0.0000 -0.0186 -0.1241 0.0054
0.0000 1.0000 -1.0000 -0.0774 -0.0602 -0.0924
-0.0000 -1.0000 1.0000 0.0774 0.0602 0.0924
0.0000 0.0000 -1.0000 -0.0588 0.0639 -0.0978
-0.0000 -0.0000 1.0000 0.0588 -0.0639 0.0978
1.0000 0.0000 -1.0000 -0.1381 0.0508 0.0109
-1.0000 -0.0000 1.0000 0.1381 -0.0508 -0.0109
-1.0000 -1.0000 1.0000 0.1567 0.0733 -0.0163
1.0000 1.0000 -1.0000 -0.1567 -0.0733 0.0163
5.0000 1.0000 1.0000 -0.3561 -0.2536 0.6465
5.0000 -4.0000 2.0000 -0.2043 0.3030 0.7173
-6.0000 5.0000 -2.0000 0.2650 -0.4140 -0.8206
-7.0000 -0.0000 -2.0000 0.4372 0.2196 -0.9562
